data_4072271
loop_
_publ_author_name
'Oishi, Masataka'
'Kato, Takeshi'
'Nakagawa, Mayuko'
'Suzuki, Hiroharu'

_publ_section_title
;
 Synthesis and Reactivity of Early&#x2212;Late Heterobimetallic Hydrides
 of Group 4 Metals and Iridium Supported by Mono(\h5-C5Me5) Ancillary
 Ligands: Bimetallic Carbon&#x2212;Hydrogen Bond Activation
;
_journal_issue 23
_journal_name_full Organometallics
_journal_page_first 6046
_journal_paper_doi 10.1021/om800715b
_journal_volume 27
_journal_year 2008
_chemical_formula_sum 'C28 H55 Hf Ir Si2'
_chemical_formula_weight 818.59
_chemical_melting_point -179.55
_chemical_name_systematic
;
 ?
;
_space_group_IT_number 2
_symmetry_cell_setting triclinic
_symmetry_space_group_name_Hall '-P 1'
_symmetry_space_group_name_H-M 'P -1'
_atom_sites_solution_hydrogens none
_atom_sites_solution_primary direct
_atom_sites_solution_secondary difmap
_audit_creation_method SHELXL-97
_cell_angle_alpha 87.188(2)
_cell_angle_beta 83.8460(19)
_cell_angle_gamma 82.685(2)
_cell_formula_units_Z 2
_cell_length_a 11.1075(8)
_cell_length_b 11.5985(7)
_cell_length_c 12.9090(8)
_cell_measurement_reflns_used 13996
_cell_measurement_temperature 153(2)
_cell_measurement_theta_max 27.46
_cell_measurement_theta_min 3.02
_cell_volume 1638.97(18)
_computing_cell_refinement 'PROCESS-AUTO (T.Higashi, 1998)'
_computing_data_collection 'PROCESS-AUTO (T.Higashi, 1998)'
_computing_data_reduction 'PROCESS-AUTO (T.Higashi, 1998)'
_computing_molecular_graphics 'ORTEX (P.McArdle, 1995)'
_computing_publication_material SHELXL-97
_computing_structure_refinement 'SHELXL-97 (Sheldrick, 1997)'
_computing_structure_solution 'SHELXS-97 (Sheldrick, 1990)'
_diffrn_ambient_temperature 153(2)
_diffrn_detector_area_resol_mean 100
_diffrn_measured_fraction_theta_full 0.974
_diffrn_measured_fraction_theta_max 0.974
_diffrn_measurement_device_type 'Rigaku R-AXIS RAPID Imaging Plate'
_diffrn_measurement_method 'oscillation photograph'
_diffrn_radiation_monochromator graphite
_diffrn_radiation_source 'Rigaku Rotating Anode ultraX18'
_diffrn_radiation_type MoK\a
_diffrn_radiation_wavelength 0.71069
_diffrn_reflns_av_R_equivalents 0.0585
_diffrn_reflns_av_sigmaI/netI 0.0821
_diffrn_reflns_limit_h_max 14
_diffrn_reflns_limit_h_min -14
_diffrn_reflns_limit_k_max 15
_diffrn_reflns_limit_k_min -12
_diffrn_reflns_limit_l_max 16
_diffrn_reflns_limit_l_min -16
_diffrn_reflns_number 13996
_diffrn_reflns_theta_full 27.46
_diffrn_reflns_theta_max 27.46
_diffrn_reflns_theta_min 3.02
_exptl_absorpt_coefficient_mu 7.307
_exptl_absorpt_correction_type none
_exptl_absorpt_process_details 'NUMABS (T.Higashi, 1999)'
_exptl_crystal_colour colorless
_exptl_crystal_density_diffrn 1.659
_exptl_crystal_density_meas ?
_exptl_crystal_density_method 'not measured'
_exptl_crystal_description chunk
_exptl_crystal_F_000 800
_exptl_crystal_size_max 0.250
_exptl_crystal_size_mid 0.100
_exptl_crystal_size_min 0.050
_refine_diff_density_max 3.608
_refine_diff_density_min -2.606
_refine_diff_density_rms 0.234
_refine_ls_extinction_method none
_refine_ls_goodness_of_fit_ref 1.057
_refine_ls_hydrogen_treatment none
_refine_ls_matrix_type full
_refine_ls_number_parameters 280
_refine_ls_number_reflns 7295
_refine_ls_number_restraints 0
_refine_ls_restrained_S_all 1.057
_refine_ls_R_factor_all 0.0448
_refine_ls_R_factor_gt 0.0423
_refine_ls_shift/su_max 0.001
_refine_ls_shift/su_mean 0.000
_refine_ls_structure_factor_coef Fsqd
_refine_ls_weighting_details 'calc w=1/[\s^2^(Fo^2^)+(0.0671P)^2^+2.0106P] where P=(Fo^2^+2Fc^2^)/3'
_refine_ls_weighting_scheme calc
_refine_ls_wR_factor_gt 0.1226
_refine_ls_wR_factor_ref 0.1264
_reflns_number_gt 6625
_reflns_number_total 7297
_reflns_threshold_expression >2sigma(I)
_cod_data_source_file om800715b_si_002.cif
_cod_data_source_block 3c
_cod_depositor_comments
;
The following automatic conversions were performed:

'_chemical_melting_point' value '-999.0' was changed to '-725.85' -
it was converted from degrees Celsius(C) to
Kelvins(K).

'_symmetry_cell_setting' value 'Triclinic' changed to
'triclinic' according to
/home/saulius/struct/CIF-dictionaries/cif_core.dic dictionary named
'cif_core.dic' version 2.4.1 from
2010-06-29.

'_exptl_absorpt_correction_type' value 'None' changed to
'none' according to
/home/saulius/struct/CIF-dictionaries/cif_core.dic dictionary named
'cif_core.dic' version 2.4.1 from 2010-06-29.

Automatic conversion script
Id: cif_fix_values 1715 2011-07-08 13:25:40Z adriana 

The following automatic conversions were performed:

'_chemical_melting_point' value '-725.85' was changed to '-452.7' -
it was converted from degrees Celsius(C) to Kelvins(K).

'_exptl_crystal_density_meas' value 'not measured' was changed to '?'
- the value is perceived as not measured.

Automatic conversion script
Id: cif_fix_values 3008 2015-01-20 13:52:24Z robertas 

The following automatic conversions were performed:

'_chemical_melting_point' value '-452.7' was changed to '-179.55' -
it was converted from degrees Celsius(C) to Kelvins(K).

Automatic conversion script
Id: cif_fix_values 6452 2018-10-05 10:23:21Z andrius 
;
_cod_original_sg_symbol_H-M P-1
_cod_database_code 4072271

loop_
_symmetry_equiv_pos_as_xyz
'x, y, z'
'-x, -y, -z'

loop_
_atom_site_label
_atom_site_type_symbol
_atom_site_fract_x
_atom_site_fract_y
_atom_site_fract_z
_atom_site_U_iso_or_equiv
_atom_site_adp_type
_atom_site_occupancy
_atom_site_symmetry_multiplicity
_atom_site_calc_flag
_atom_site_refinement_flags
_atom_site_disorder_assembly
_atom_site_disorder_group
Ir1 Ir 0.801664(16) 0.717807(16) 0.828930(14) 0.02465(9) Uani 1 1 d . . .
Hf1 Hf 0.603802(17) 0.823762(17) 0.738368(15) 0.02234(9) Uani 1 1 d . A .
Si1 Si 0.73700(15) 0.69309(14) 0.48922(12) 0.0339(3) Uani 1 1 d . A .
Si2 Si 0.74814(16) 1.09163(15) 0.71692(13) 0.0394(4) Uani 1 1 d . A .
C1 C 0.6454(5) 0.8122(5) 0.5654(4) 0.0304(11) Uani 1 1 d . . .
C2 C 0.6087(5) 1.0159(5) 0.7457(5) 0.0351(12) Uani 1 1 d . . .
C3 C 0.6789(9) 0.6852(8) 0.3577(6) 0.065(2) Uani 1 1 d . . .
C4 C 0.8998(7) 0.7240(9) 0.4694(8) 0.079(3) Uani 1 1 d . . .
C5 C 0.7341(9) 0.5435(6) 0.5527(6) 0.062(2) Uani 1 1 d . . .
C6 C 0.8333(7) 1.0834(7) 0.8338(6) 0.0542(17) Uani 1 1 d . . .
C7 C 0.8577(8) 1.0340(8) 0.6051(6) 0.069(3) Uani 1 1 d . . .
C8 C 0.7011(10) 1.2519(7) 0.6863(8) 0.077(3) Uani 1 1 d . . .
C9 C 0.4426(4) 0.7631(5) 0.8756(4) 0.0291(11) Uani 1 1 d . . .
C10 C 0.3921(5) 0.8718(5) 0.8336(4) 0.0327(12) Uani 1 1 d . A .
C11 C 0.3738(5) 0.8570(6) 0.7268(5) 0.0439(16) Uani 1 1 d . . .
C12 C 0.4124(5) 0.7386(6) 0.7045(4) 0.0417(14) Uani 1 1 d . A .
C13 C 0.4541(5) 0.6805(5) 0.7958(5) 0.0365(13) Uani 1 1 d . A .
C14 C 0.4659(6) 0.7363(7) 0.9878(5) 0.0468(15) Uani 1 1 d . A .
C15 C 0.3524(7) 0.9814(6) 0.8951(7) 0.063(2) Uani 1 1 d . . .
C16 C 0.3208(7) 0.9523(9) 0.6560(7) 0.075(3) Uani 1 1 d . A .
C17 C 0.3972(8) 0.6789(10) 0.6046(6) 0.079(3) Uani 1 1 d . . .
C18 C 0.4918(7) 0.5532(6) 0.8093(7) 0.058(2) Uani 1 1 d . . .
C19 C 0.8633(8) 0.5936(11) 0.9595(8) 0.029(2) Uiso 0.551(8) 1 d P A 1
C20 C 0.9131(10) 0.5425(9) 0.8606(10) 0.032(2) Uiso 0.551(8) 1 d P A 1
C21 C 0.9922(10) 0.6188(12) 0.8093(9) 0.035(2) Uiso 0.551(8) 1 d P A 1
C22 C 0.9934(10) 0.7159(10) 0.8765(10) 0.034(2) Uiso 0.551(8) 1 d P A 1
C23 C 0.9122(10) 0.6995(10) 0.9679(8) 0.031(2) Uiso 0.551(8) 1 d P A 1
C24 C 0.7834(14) 0.5418(14) 1.0465(12) 0.062(4) Uiso 0.551(8) 1 d P A 1
C25 C 0.8832(13) 0.4254(13) 0.8262(11) 0.060(4) Uiso 0.551(8) 1 d P A 1
C26 C 1.0704(16) 0.5973(17) 0.7088(14) 0.075(5) Uiso 0.551(8) 1 d P A 1
C27 C 1.0786(14) 0.8058(14) 0.8524(12) 0.065(4) Uiso 0.551(8) 1 d P A 1
C28 C 0.8991(15) 0.7844(15) 1.0557(13) 0.067(4) Uiso 0.551(8) 1 d P A 1
C19A C 0.8668(10) 0.5580(11) 0.9152(11) 0.026(2) Uiso 0.449(8) 1 d P A 2
C20A C 0.9463(11) 0.5690(11) 0.8172(9) 0.025(2) Uiso 0.449(8) 1 d P A 2
C21A C 0.9982(12) 0.6749(15) 0.8274(12) 0.035(3) Uiso 0.449(8) 1 d P A 2
C22A C 0.9472(12) 0.7301(11) 0.9271(11) 0.028(3) Uiso 0.449(8) 1 d P A 2
C23A C 0.8661(10) 0.6516(13) 0.9772(9) 0.026(2) Uiso 0.449(8) 1 d P A 2
C24A C 0.7927(14) 0.4538(14) 0.9459(12) 0.050(4) Uiso 0.449(8) 1 d P A 2
C25A C 0.9751(15) 0.4850(16) 0.7398(13) 0.056(4) Uiso 0.449(8) 1 d P A 2
C26A C 1.0952(17) 0.7228(17) 0.7488(14) 0.062(5) Uiso 0.449(8) 1 d P A 2
C27A C 0.9899(19) 0.8368(19) 0.9654(16) 0.068(5) Uiso 0.449(8) 1 d P A 2
C28A C 0.7981(15) 0.6729(16) 1.0863(13) 0.056(4) Uiso 0.449(8) 1 d P A 2

loop_
_atom_site_aniso_label
_atom_site_aniso_U_11
_atom_site_aniso_U_22
_atom_site_aniso_U_33
_atom_site_aniso_U_23
_atom_site_aniso_U_13
_atom_site_aniso_U_12
Ir1 0.02256(13) 0.02594(14) 0.02546(14) 0.00040(9) -0.00077(9) -0.00490(8)
Hf1 0.02241(13) 0.02175(14) 0.02275(14) 0.00078(9) 0.00064(9) -0.00540(9)
Si1 0.0407(8) 0.0322(8) 0.0280(8) -0.0051(6) 0.0030(6) -0.0057(6)
Si2 0.0500(9) 0.0301(8) 0.0411(9) -0.0014(6) -0.0033(7) -0.0174(7)
C1 0.036(3) 0.030(3) 0.025(3) 0.001(2) 0.001(2) -0.007(2)
C2 0.036(3) 0.021(3) 0.048(3) -0.006(2) 0.003(2) -0.006(2)
C3 0.101(6) 0.059(5) 0.038(4) -0.012(3) -0.022(4) 0.001(4)
C4 0.046(4) 0.081(6) 0.109(8) -0.042(5) 0.023(5) -0.015(4)
C5 0.107(6) 0.029(3) 0.044(4) -0.004(3) 0.002(4) 0.005(4)
C6 0.057(4) 0.050(4) 0.061(4) -0.006(3) -0.016(3) -0.016(3)
C7 0.072(5) 0.082(6) 0.059(5) -0.018(4) 0.027(4) -0.050(5)
C8 0.113(7) 0.032(4) 0.094(6) 0.014(4) -0.031(6) -0.026(4)
C9 0.026(2) 0.031(3) 0.029(3) 0.006(2) 0.004(2) -0.009(2)
C10 0.026(2) 0.032(3) 0.037(3) 0.002(2) 0.007(2) -0.002(2)
C11 0.021(2) 0.058(4) 0.052(4) 0.023(3) -0.005(2) -0.008(2)
C12 0.036(3) 0.065(4) 0.028(3) -0.005(3) 0.002(2) -0.028(3)
C13 0.028(2) 0.037(3) 0.044(3) 0.002(2) 0.012(2) -0.013(2)
C14 0.044(3) 0.066(5) 0.029(3) 0.010(3) -0.001(3) -0.007(3)
C15 0.064(4) 0.032(4) 0.082(6) 0.000(3) 0.032(4) 0.003(3)
C16 0.045(4) 0.095(7) 0.080(6) 0.051(5) -0.016(4) 0.000(4)
C17 0.072(5) 0.136(9) 0.042(4) -0.023(5) -0.001(4) -0.062(6)
C18 0.054(4) 0.029(3) 0.089(6) -0.003(3) 0.018(4) -0.020(3)

loop_
_atom_type_symbol
_atom_type_description
_atom_type_scat_dispersion_real
_atom_type_scat_dispersion_imag
_atom_type_scat_source
C C 0.0033 0.0016 'International Tables Vol C Tables 4.2.6.8 and 6.1.1.4'
H H 0.0000 0.0000 'International Tables Vol C Tables 4.2.6.8 and 6.1.1.4'
Hf Hf -0.5830 6.1852 'International Tables Vol C Tables 4.2.6.8 and 6.1.1.4'
Ir Ir -1.4442 7.9887 'International Tables Vol C Tables 4.2.6.8 and 6.1.1.4'
Si Si 0.0817 0.0704 'International Tables Vol C Tables 4.2.6.8 and 6.1.1.4'

loop_
_geom_angle_atom_site_label_1
_geom_angle_atom_site_label_2
_geom_angle_atom_site_label_3
_geom_angle
C21A Ir1 C22A 40.0(5)
C21A Ir1 C23A 64.4(5)
C22A Ir1 C23A 38.6(4)
C21A Ir1 C19A 63.2(5)
C22A Ir1 C19A 63.6(5)
C23A Ir1 C19A 36.6(4)
C21A Ir1 C20A 38.4(5)
C22A Ir1 C20A 66.5(4)
C23A Ir1 C20A 65.0(4)
C19A Ir1 C20A 39.1(4)
C21A Ir1 C23 52.7(5)
C22A Ir1 C23 18.7(3)
C23A Ir1 C23 20.6(4)
C19A Ir1 C23 51.8(4)
C20A Ir1 C23 67.7(4)
C21A Ir1 C19 64.9(4)
C22A Ir1 C19 51.8(5)
C23A Ir1 C19 18.6(3)
C19A Ir1 C19 18.4(3)
C20A Ir1 C19 52.6(4)
C23 Ir1 C19 36.4(4)
C21A Ir1 C21 18.4(4)
C22A Ir1 C21 54.0(5)
C23A Ir1 C21 67.3(4)
C19A Ir1 C21 53.6(4)
C20A Ir1 C21 20.9(4)
C23 Ir1 C21 61.9(4)
C19 Ir1 C21 61.3(4)
C21A Ir1 C22 20.7(4)
C22A Ir1 C22 20.4(4)
C23A Ir1 C22 53.4(4)
C19A Ir1 C22 66.4(4)
C20A Ir1 C22 54.5(4)
C23 Ir1 C22 36.6(4)
C19 Ir1 C22 60.8(4)
C21 Ir1 C22 37.4(4)
C21A Ir1 C20 50.7(5)
C22A Ir1 C20 67.0(4)
C23A Ir1 C20 53.0(4)
C19A Ir1 C20 21.5(3)
C20A Ir1 C20 18.2(3)
C23 Ir1 C20 61.9(4)
C19 Ir1 C20 37.4(4)
C21 Ir1 C20 36.3(4)
C22 Ir1 C20 61.4(4)
C21A Ir1 Hf1 150.3(4)
C22A Ir1 Hf1 148.7(3)
C23A Ir1 Hf1 143.8(3)
C19A Ir1 Hf1 142.0(3)
C20A Ir1 Hf1 143.4(3)
C23 Ir1 Hf1 148.4(3)
C19 Ir1 Hf1 144.5(2)
C21 Ir1 Hf1 148.3(3)
C22 Ir1 Hf1 151.6(3)
C20 Ir1 Hf1 144.1(3)
C1 Hf1 C2 97.0(2)
C1 Hf1 C9 136.85(19)
C2 Hf1 C9 108.86(19)
C1 Hf1 C13 107.0(2)
C2 Hf1 C13 136.97(19)
C9 Hf1 C13 32.79(18)
C1 Hf1 C12 82.91(19)
C2 Hf1 C12 122.3(2)
C9 Hf1 C12 54.16(18)
C13 Hf1 C12 32.5(2)
C1 Hf1 C10 125.17(19)
C2 Hf1 C10 83.10(19)
C9 Hf1 C10 32.55(17)
C13 Hf1 C10 53.88(18)
C12 Hf1 C10 53.8(2)
C1 Hf1 C11 92.7(2)
C2 Hf1 C11 90.6(2)
C9 Hf1 C11 54.25(18)
C13 Hf1 C11 53.9(2)
C12 Hf1 C11 32.3(2)
C10 Hf1 C11 32.7(2)
C1 Hf1 Ir1 107.97(14)
C2 Hf1 Ir1 106.54(15)
C9 Hf1 Ir1 97.28(12)
C13 Hf1 Ir1 99.39(14)
C12 Hf1 Ir1 128.49(17)
C10 Hf1 Ir1 124.63(13)
C11 Hf1 Ir1 150.84(13)
C1 Si1 C4 108.5(3)
C1 Si1 C5 114.6(3)
C4 Si1 C5 108.0(5)
C1 Si1 C3 110.7(3)
C4 Si1 C3 109.0(5)
C5 Si1 C3 105.9(4)
C6 Si2 C2 110.0(3)
C6 Si2 C7 107.6(4)
C2 Si2 C7 115.3(3)
C6 Si2 C8 106.9(4)
C2 Si2 C8 109.5(4)
C7 Si2 C8 107.3(5)
Si1 C1 Hf1 128.9(3)
Si2 C2 Hf1 125.4(3)
C10 C9 C13 107.7(5)
C10 C9 C14 126.1(5)
C13 C9 C14 125.8(5)
C10 C9 Hf1 74.5(3)
C13 C9 Hf1 73.9(3)
C14 C9 Hf1 122.8(4)
C9 C10 C11 108.3(5)
C9 C10 C15 125.3(6)
C11 C10 C15 126.1(6)
C9 C10 Hf1 72.9(3)
C11 C10 Hf1 74.1(3)
C15 C10 Hf1 123.7(4)
C12 C11 C10 107.4(5)
C12 C11 C16 128.4(7)
C10 C11 C16 124.3(7)
C12 C11 Hf1 73.3(3)
C10 C11 Hf1 73.2(3)
C16 C11 Hf1 119.9(4)
C11 C12 C13 108.5(5)
C11 C12 C17 126.3(7)
C13 C12 C17 124.9(8)
C11 C12 Hf1 74.3(3)
C13 C12 Hf1 73.2(3)
C17 C12 Hf1 124.4(4)
C12 C13 C9 108.2(5)
C12 C13 C18 126.0(6)
C9 C13 C18 125.6(6)
C12 C13 Hf1 74.2(3)
C9 C13 Hf1 73.3(3)
C18 C13 Hf1 122.9(4)
C23 C19 C20 108.9(9)
C23 C19 C24 122.9(12)
C20 C19 C24 128.0(12)
C23 C19 Ir1 71.7(6)
C20 C19 Ir1 71.9(6)
C24 C19 Ir1 127.0(8)
C21 C20 C19 107.1(9)
C21 C20 C25 129.4(12)
C19 C20 C25 123.5(12)
C21 C20 Ir1 71.4(6)
C19 C20 Ir1 70.7(5)
C25 C20 Ir1 124.5(8)
C20 C21 C22 108.1(9)
C20 C21 C26 125.8(14)
C22 C21 C26 125.8(13)
C20 C21 Ir1 72.4(6)
C22 C21 Ir1 71.5(6)
C26 C21 Ir1 126.5(10)
C23 C22 C21 108.0(9)
C23 C22 C27 129.3(12)
C21 C22 C27 122.4(12)
C23 C22 Ir1 71.3(6)
C21 C22 Ir1 71.1(6)
C27 C22 Ir1 128.2(9)
C19 C23 C22 107.9(9)
C19 C23 C28 131.7(12)
C22 C23 C28 120.1(12)
C19 C23 Ir1 71.8(6)
C22 C23 Ir1 72.1(6)
C28 C23 Ir1 125.5(8)
C23A C19A C20A 111.5(10)
C23A C19A C24A 123.9(13)
C20A C19A C24A 124.6(13)
C23A C19A Ir1 71.2(7)
C20A C19A Ir1 70.6(6)
C24A C19A Ir1 125.7(9)
C25A C20A C21A 129.3(15)
C25A C20A C19A 126.3(14)
C21A C20A C19A 103.8(10)
C25A C20A Ir1 129.7(10)
C21A C20A Ir1 69.8(7)
C19A C20A Ir1 70.2(6)
C20A C21A C22A 110.2(12)
C20A C21A C26A 125.2(15)
C22A C21A C26A 124.6(15)
C20A C21A Ir1 71.8(7)
C22A C21A Ir1 70.2(7)
C26A C21A Ir1 126.0(10)
C23A C22A C21A 104.8(11)
C23A C22A C27A 131.1(15)
C21A C22A C27A 123.6(15)
C23A C22A Ir1 70.9(6)
C21A C22A Ir1 69.8(7)
C27A C22A Ir1 129.0(11)
C19A C23A C22A 109.6(10)
C19A C23A C28A 128.2(14)
C22A C23A C28A 122.1(14)
C19A C23A Ir1 72.1(7)
C22A C23A Ir1 70.5(6)
C28A C23A Ir1 126.1(9)

loop_
_geom_bond_atom_site_label_1
_geom_bond_atom_site_label_2
_geom_bond_distance
Ir1 C21A 2.175(13)
Ir1 C22A 2.181(12)
Ir1 C23A 2.185(11)
Ir1 C19A 2.197(11)
Ir1 C20A 2.202(11)
Ir1 C23 2.266(10)
Ir1 C19 2.268(10)
Ir1 C21 2.271(11)
Ir1 C22 2.276(11)
Ir1 C20 2.284(10)
Ir1 Hf1 2.7257(3)
Hf1 C1 2.238(5)
Hf1 C2 2.243(5)
Hf1 C9 2.522(5)
Hf1 C13 2.529(5)
Hf1 C12 2.542(6)
Hf1 C10 2.542(5)
Hf1 C11 2.554(5)
Si1 C1 1.863(6)
Si1 C4 1.877(8)
Si1 C5 1.884(8)
Si1 C3 1.890(7)
Si2 C6 1.858(8)
Si2 C2 1.870(6)
Si2 C7 1.877(8)
Si2 C8 1.900(8)
C9 C10 1.419(8)
C9 C13 1.426(8)
C9 C14 1.509(8)
C10 C11 1.437(9)
C10 C15 1.524(9)
C11 C12 1.419(10)
C11 C16 1.502(9)
C12 C13 1.420(9)
C12 C17 1.529(9)
C13 C18 1.490(9)
C19 C23 1.417(16)
C19 C20 1.459(15)
C19 C24 1.505(18)
C20 C21 1.418(16)
C20 C25 1.535(18)
C21 C22 1.458(16)
C21 C26 1.49(2)
C22 C23 1.427(15)
C22 C27 1.495(19)
C23 C28 1.521(19)
C19A C23A 1.378(17)
C19A C20A 1.473(17)
C19A C24A 1.56(2)
C20A C25A 1.41(2)
C20A C21A 1.438(19)
C21A C22A 1.490(19)
C21A C26A 1.54(2)
C22A C23A 1.444(17)
C22A C27A 1.50(2)
C23A C28A 1.54(2)

loop_
_geom_torsion_atom_site_label_1
_geom_torsion_atom_site_label_2
_geom_torsion_atom_site_label_3
_geom_torsion_atom_site_label_4
_geom_torsion
C21A Ir1 Hf1 C1 34.7(10)
C22A Ir1 Hf1 C1 119.4(8)
C23A Ir1 Hf1 C1 -168.0(7)
C19A Ir1 Hf1 C1 -105.2(6)
C20A Ir1 Hf1 C1 -38.2(6)
C23 Ir1 Hf1 C1 155.6(7)
C19 Ir1 Hf1 C1 -135.8(6)
C21 Ir1 Hf1 C1 -1.5(7)
C22 Ir1 Hf1 C1 78.0(7)
C20 Ir1 Hf1 C1 -69.2(6)
C21A Ir1 Hf1 C2 -68.5(10)
C22A Ir1 Hf1 C2 16.1(8)
C23A Ir1 Hf1 C2 88.8(7)
C19A Ir1 Hf1 C2 151.6(6)
C20A Ir1 Hf1 C2 -141.4(6)
C23 Ir1 Hf1 C2 52.3(7)
C19 Ir1 Hf1 C2 120.9(6)
C21 Ir1 Hf1 C2 -104.8(7)
C22 Ir1 Hf1 C2 -25.3(7)
C20 Ir1 Hf1 C2 -172.4(6)
C21A Ir1 Hf1 C9 179.3(10)
C22A Ir1 Hf1 C9 -96.1(8)
C23A Ir1 Hf1 C9 -23.4(7)
C19A Ir1 Hf1 C9 39.4(6)
C20A Ir1 Hf1 C9 106.4(6)
C23 Ir1 Hf1 C9 -59.9(6)
C19 Ir1 Hf1 C9 8.7(6)
C21 Ir1 Hf1 C9 143.0(7)
C22 Ir1 Hf1 C9 -137.5(7)
C20 Ir1 Hf1 C9 75.4(6)
C21A Ir1 Hf1 C13 146.2(10)
C22A Ir1 Hf1 C13 -129.2(8)
C23A Ir1 Hf1 C13 -56.5(7)
C19A Ir1 Hf1 C13 6.3(6)
C20A Ir1 Hf1 C13 73.3(6)
C23 Ir1 Hf1 C13 -93.0(7)
C19 Ir1 Hf1 C13 -24.4(6)
C21 Ir1 Hf1 C13 109.9(7)
C22 Ir1 Hf1 C13 -170.6(7)
C20 Ir1 Hf1 C13 42.3(6)
C21A Ir1 Hf1 C12 130.0(10)
C22A Ir1 Hf1 C12 -145.3(8)
C23A Ir1 Hf1 C12 -72.7(7)
C19A Ir1 Hf1 C12 -9.9(6)
C20A Ir1 Hf1 C12 57.1(6)
C23 Ir1 Hf1 C12 -109.1(7)
C19 Ir1 Hf1 C12 -40.5(6)
C21 Ir1 Hf1 C12 93.8(7)
C22 Ir1 Hf1 C12 173.3(7)
C20 Ir1 Hf1 C12 26.1(6)
C21A Ir1 Hf1 C10 -161.6(10)
C22A Ir1 Hf1 C10 -76.9(8)
C23A Ir1 Hf1 C10 -4.2(7)
C19A Ir1 Hf1 C10 58.5(6)
C20A Ir1 Hf1 C10 125.6(6)
C23 Ir1 Hf1 C10 -40.7(7)
C19 Ir1 Hf1 C10 27.9(6)
C21 Ir1 Hf1 C10 162.2(7)
C22 Ir1 Hf1 C10 -118.3(7)
C20 Ir1 Hf1 C10 94.5(6)
C21A Ir1 Hf1 C11 167.8(10)
C22A Ir1 Hf1 C11 -107.6(9)
C23A Ir1 Hf1 C11 -34.9(8)
C19A Ir1 Hf1 C11 27.9(7)
C20A Ir1 Hf1 C11 94.9(7)
C23 Ir1 Hf1 C11 -71.4(7)
C19 Ir1 Hf1 C11 -2.8(7)
C21 Ir1 Hf1 C11 131.5(8)
C22 Ir1 Hf1 C11 -149.0(8)
C20 Ir1 Hf1 C11 63.9(7)
C4 Si1 C1 Hf1 -90.6(5)
C5 Si1 C1 Hf1 30.2(5)
C3 Si1 C1 Hf1 149.9(4)
C2 Hf1 C1 Si1 144.5(4)
C9 Hf1 C1 Si1 -88.2(4)
C13 Hf1 C1 Si1 -71.7(4)
C12 Hf1 C1 Si1 -93.7(4)
C10 Hf1 C1 Si1 -129.1(3)
C11 Hf1 C1 Si1 -124.6(4)
Ir1 Hf1 C1 Si1 34.5(4)
C6 Si2 C2 Hf1 -83.0(4)
C7 Si2 C2 Hf1 38.8(6)
C8 Si2 C2 Hf1 159.9(4)
C1 Hf1 C2 Si2 -68.1(4)
C9 Hf1 C2 Si2 147.0(3)
C13 Hf1 C2 Si2 167.6(3)
C12 Hf1 C2 Si2 -154.1(3)
C10 Hf1 C2 Si2 167.2(4)
C11 Hf1 C2 Si2 -160.9(4)
Ir1 Hf1 C2 Si2 43.0(4)
C1 Hf1 C9 C10 -83.9(4)
C2 Hf1 C9 C10 39.5(4)
C13 Hf1 C9 C10 -114.1(5)
C12 Hf1 C9 C10 -77.2(4)
C11 Hf1 C9 C10 -37.0(4)
Ir1 Hf1 C9 C10 149.8(3)
C1 Hf1 C9 C13 30.2(4)
C2 Hf1 C9 C13 153.7(3)
C12 Hf1 C9 C13 36.9(4)
C10 Hf1 C9 C13 114.1(5)
C11 Hf1 C9 C13 77.1(4)
Ir1 Hf1 C9 C13 -96.1(3)
C1 Hf1 C9 C14 152.8(5)
C2 Hf1 C9 C14 -83.8(5)
C13 Hf1 C9 C14 122.6(6)
C12 Hf1 C9 C14 159.5(6)
C10 Hf1 C9 C14 -123.3(6)
C11 Hf1 C9 C14 -160.3(6)
Ir1 Hf1 C9 C14 26.5(5)
C13 C9 C10 C11 -0.8(6)
C14 C9 C10 C11 -174.2(5)
Hf1 C9 C10 C11 66.2(4)
C13 C9 C10 C15 173.4(6)
C14 C9 C10 C15 0.0(9)
Hf1 C9 C10 C15 -119.6(6)
C13 C9 C10 Hf1 -67.0(3)
C14 C9 C10 Hf1 119.6(5)
C1 Hf1 C10 C9 123.7(3)
C2 Hf1 C10 C9 -142.6(4)
C13 Hf1 C10 C9 37.7(3)
C12 Hf1 C10 C9 78.3(4)
C11 Hf1 C10 C9 115.4(5)
Ir1 Hf1 C10 C9 -37.3(4)
C1 Hf1 C10 C11 8.3(4)
C2 Hf1 C10 C11 102.0(4)
C9 Hf1 C10 C11 -115.4(5)
C13 Hf1 C10 C11 -77.6(4)
C12 Hf1 C10 C11 -37.0(4)
Ir1 Hf1 C10 C11 -152.6(3)
C1 Hf1 C10 C15 -114.8(6)
C2 Hf1 C10 C15 -21.1(6)
C9 Hf1 C10 C15 121.5(7)
C13 Hf1 C10 C15 159.2(6)
C12 Hf1 C10 C15 -160.2(6)
C11 Hf1 C10 C15 -123.1(7)
Ir1 Hf1 C10 C15 84.2(6)
C9 C10 C11 C12 0.4(6)
C15 C10 C11 C12 -173.7(6)
Hf1 C10 C11 C12 65.9(4)
C9 C10 C11 C16 179.5(6)
C15 C10 C11 C16 5.3(9)
Hf1 C10 C11 C16 -115.1(6)
C9 C10 C11 Hf1 -65.4(3)
C15 C10 C11 Hf1 120.4(6)
C1 Hf1 C11 C12 72.2(4)
C2 Hf1 C11 C12 169.2(4)
C9 Hf1 C11 C12 -77.8(4)
C13 Hf1 C11 C12 -37.0(3)
C10 Hf1 C11 C12 -114.6(5)
Ir1 Hf1 C11 C12 -63.7(6)
C1 Hf1 C11 C10 -173.2(4)
C2 Hf1 C11 C10 -76.2(4)
C9 Hf1 C11 C10 36.8(3)
C13 Hf1 C11 C10 77.6(4)
C12 Hf1 C11 C10 114.6(5)
Ir1 Hf1 C11 C10 50.9(6)
C1 Hf1 C11 C16 -52.9(7)
C2 Hf1 C11 C16 44.1(7)
C9 Hf1 C11 C16 157.1(8)
C13 Hf1 C11 C16 -162.1(8)
C12 Hf1 C11 C16 -125.1(9)
C10 Hf1 C11 C16 120.3(9)
Ir1 Hf1 C11 C16 171.2(5)
C10 C11 C12 C13 0.1(6)
C16 C11 C12 C13 -178.9(6)
Hf1 C11 C12 C13 65.8(4)
C10 C11 C12 C17 172.7(6)
C16 C11 C12 C17 -6.3(10)
Hf1 C11 C12 C17 -121.5(6)
C10 C11 C12 Hf1 -65.8(4)
C16 C11 C12 Hf1 115.2(6)
C1 Hf1 C12 C11 -106.6(4)
C2 Hf1 C12 C11 -12.8(4)
C9 Hf1 C12 C11 78.1(4)
C13 Hf1 C12 C11 115.3(5)
C10 Hf1 C12 C11 37.5(3)
Ir1 Hf1 C12 C11 146.1(3)
C1 Hf1 C12 C13 138.1(4)
C2 Hf1 C12 C13 -128.1(4)
C9 Hf1 C12 C13 -37.2(3)
C10 Hf1 C12 C13 -77.8(4)
C11 Hf1 C12 C13 -115.3(5)
Ir1 Hf1 C12 C13 30.7(4)
C1 Hf1 C12 C17 17.0(7)
C2 Hf1 C12 C17 110.7(7)
C9 Hf1 C12 C17 -158.4(8)
C13 Hf1 C12 C17 -121.1(9)
C10 Hf1 C12 C17 161.1(8)
C11 Hf1 C12 C17 123.5(9)
Ir1 Hf1 C12 C17 -90.4(7)
C11 C12 C13 C9 -0.6(6)
C17 C12 C13 C9 -173.4(5)
Hf1 C12 C13 C9 66.0(4)
C11 C12 C13 C18 174.0(5)
C17 C12 C13 C18 1.2(9)
Hf1 C12 C13 C18 -119.5(5)
C11 C12 C13 Hf1 -66.6(4)
C17 C12 C13 Hf1 120.6(6)
C10 C9 C13 C12 0.8(6)
C14 C9 C13 C12 174.3(5)
Hf1 C9 C13 C12 -66.6(4)
C10 C9 C13 C18 -173.7(5)
C14 C9 C13 C18 -0.3(9)
Hf1 C9 C13 C18 118.8(5)
C10 C9 C13 Hf1 67.4(3)
C14 C9 C13 Hf1 -119.1(5)
C1 Hf1 C13 C12 -43.9(4)
C2 Hf1 C13 C12 77.1(5)
C9 Hf1 C13 C12 115.0(5)
C10 Hf1 C13 C12 77.6(4)
C11 Hf1 C13 C12 36.8(4)
Ir1 Hf1 C13 C12 -156.1(3)
C1 Hf1 C13 C9 -158.9(3)
C2 Hf1 C13 C9 -38.0(5)
C12 Hf1 C13 C9 -115.0(5)
C10 Hf1 C13 C9 -37.5(3)
C11 Hf1 C13 C9 -78.3(4)
Ir1 Hf1 C13 C9 88.9(3)
C1 Hf1 C13 C18 79.1(6)
C2 Hf1 C13 C18 -160.0(5)
C9 Hf1 C13 C18 -122.0(7)
C12 Hf1 C13 C18 122.9(7)
C10 Hf1 C13 C18 -159.5(7)
C11 Hf1 C13 C18 159.7(7)
Ir1 Hf1 C13 C18 -33.1(6)
C21A Ir1 C19 C23 60.5(7)
C22A Ir1 C19 C23 15.5(6)
C23A Ir1 C19 C23 -23.6(11)
C19A Ir1 C19 C23 140.7(16)
C20A Ir1 C19 C23 103.4(7)
C21 Ir1 C19 C23 80.7(7)
C22 Ir1 C19 C23 37.7(6)
C20 Ir1 C19 C23 117.8(9)
Hf1 Ir1 C19 C23 -124.7(5)
C21A Ir1 C19 C20 -57.3(7)
C22A Ir1 C19 C20 -102.2(8)
C23A Ir1 C19 C20 -141.4(15)
C19A Ir1 C19 C20 22.9(12)
C20A Ir1 C19 C20 -14.4(6)
C23 Ir1 C19 C20 -117.8(9)
C21 Ir1 C19 C20 -37.1(6)
C22 Ir1 C19 C20 -80.1(7)
Hf1 Ir1 C19 C20 117.5(6)
C21A Ir1 C19 C24 178.4(14)
C22A Ir1 C19 C24 133.4(14)
C23A Ir1 C19 C24 94.3(18)
C19A Ir1 C19 C24 -101.4(19)
C20A Ir1 C19 C24 -138.7(14)
C23 Ir1 C19 C24 117.9(15)
C21 Ir1 C19 C24 -161.4(14)
C22 Ir1 C19 C24 155.6(14)
C20 Ir1 C19 C24 -124.3(15)
Hf1 Ir1 C19 C24 -6.8(16)
C23 C19 C20 C21 -0.1(11)
C24 C19 C20 C21 -174.2(11)
Ir1 C19 C20 C21 62.5(7)
C23 C19 C20 C25 178.2(10)
C24 C19 C20 C25 4.1(17)
Ir1 C19 C20 C25 -119.2(10)
C23 C19 C20 Ir1 -62.6(7)
C24 C19 C20 Ir1 123.2(11)
C21A Ir1 C20 C21 -16.7(7)
C22A Ir1 C20 C21 -60.0(7)
C23A Ir1 C20 C21 -102.1(8)
C19A Ir1 C20 C21 -136.1(14)
C20A Ir1 C20 C21 24.4(12)
C23 Ir1 C20 C21 -80.0(7)
C19 Ir1 C20 C21 -116.5(9)
C22 Ir1 C20 C21 -38.1(6)
Hf1 Ir1 C20 C21 124.8(6)
C21A Ir1 C20 C19 99.8(8)
C22A Ir1 C20 C19 56.5(7)
C23A Ir1 C20 C19 14.5(6)
C19A Ir1 C20 C19 -19.5(10)
C20A Ir1 C20 C19 140.9(16)
C23 Ir1 C20 C19 36.6(6)
C21 Ir1 C20 C19 116.5(9)
C22 Ir1 C20 C19 78.4(7)
Hf1 Ir1 C20 C19 -118.7(5)
C21A Ir1 C20 C25 -142.3(14)
C22A Ir1 C20 C25 174.4(13)
C23A Ir1 C20 C25 132.4(13)
C19A Ir1 C20 C25 98.4(16)
C20A Ir1 C20 C25 -101.1(19)
C23 Ir1 C20 C25 154.5(13)
C19 Ir1 C20 C25 117.9(14)
C21 Ir1 C20 C25 -125.5(15)
C22 Ir1 C20 C25 -163.7(13)
Hf1 Ir1 C20 C25 -0.7(14)
C19 C20 C21 C22 0.9(11)
C25 C20 C21 C22 -177.3(11)
Ir1 C20 C21 C22 63.0(7)
C19 C20 C21 C26 175.3(12)
C25 C20 C21 C26 -3(2)
Ir1 C20 C21 C26 -122.7(13)
C19 C20 C21 Ir1 -62.1(7)
C25 C20 C21 Ir1 119.7(12)
C21A Ir1 C21 C20 135.0(19)
C22A Ir1 C21 C20 99.9(8)
C23A Ir1 C21 C20 57.9(7)
C19A Ir1 C21 C20 18.4(6)
C20A Ir1 C21 C20 -21.3(11)
C23 Ir1 C21 C20 79.9(7)
C19 Ir1 C21 C20 38.3(6)
C22 Ir1 C21 C20 116.8(9)
Hf1 Ir1 C21 C20 -113.5(7)
C21A Ir1 C21 C22 18.2(15)
C22A Ir1 C21 C22 -16.8(6)
C23A Ir1 C21 C22 -58.9(7)
C19A Ir1 C21 C22 -98.4(8)
C20A Ir1 C21 C22 -138.0(15)
C23 Ir1 C21 C22 -36.9(6)
C19 Ir1 C21 C22 -78.5(7)
C20 Ir1 C21 C22 -116.8(9)
Hf1 Ir1 C21 C22 129.7(6)
C21A Ir1 C21 C26 -103(2)
C22A Ir1 C21 C26 -138.1(16)
C23A Ir1 C21 C26 179.8(15)
C19A Ir1 C21 C26 140.3(16)
C20A Ir1 C21 C26 100.7(19)
C23 Ir1 C21 C26 -158.2(15)
C19 Ir1 C21 C26 160.2(16)
C22 Ir1 C21 C26 -121.3(17)
C20 Ir1 C21 C26 121.9(17)
Hf1 Ir1 C21 C26 8.4(18)
C20 C21 C22 C23 -1.4(12)
C26 C21 C22 C23 -175.7(12)
Ir1 C21 C22 C23 62.2(7)
C20 C21 C22 C27 172.6(11)
C26 C21 C22 C27 -1.8(19)
Ir1 C21 C22 C27 -123.9(11)
C20 C21 C22 Ir1 -63.5(7)
C26 C21 C22 Ir1 122.1(13)
C21A Ir1 C22 C23 -133.6(16)
C22A Ir1 C22 C23 20.4(11)
C23A Ir1 C22 C23 -17.1(6)
C19A Ir1 C22 C23 -57.1(7)
C20A Ir1 C22 C23 -100.4(8)
C19 Ir1 C22 C23 -37.5(6)
C21 Ir1 C22 C23 -117.4(9)
C20 Ir1 C22 C23 -80.4(7)
Hf1 Ir1 C22 C23 120.8(6)
C21A Ir1 C22 C21 -16.2(13)
C22A Ir1 C22 C21 137.8(15)
C23A Ir1 C22 C21 100.3(8)
C19A Ir1 C22 C21 60.3(7)
C20A Ir1 C22 C21 17.0(6)
C23 Ir1 C22 C21 117.4(9)
C19 Ir1 C22 C21 79.9(7)
C20 Ir1 C22 C21 37.0(6)
Hf1 Ir1 C22 C21 -121.8(7)
C21A Ir1 C22 C27 101(2)
C22A Ir1 C22 C27 -105.3(19)
C23A Ir1 C22 C27 -142.8(15)
C19A Ir1 C22 C27 177.2(14)
C20A Ir1 C22 C27 133.9(14)
C23 Ir1 C22 C27 -125.7(16)
C19 Ir1 C22 C27 -163.2(14)
C21 Ir1 C22 C27 116.9(15)
C20 Ir1 C22 C27 153.9(14)
Hf1 Ir1 C22 C27 -4.9(17)
C20 C19 C23 C22 -0.7(11)
C24 C19 C23 C22 173.8(10)
Ir1 C19 C23 C22 -63.5(7)
C20 C19 C23 C28 -175.5(12)
C24 C19 C23 C28 -1.0(18)
Ir1 C19 C23 C28 121.7(13)
C20 C19 C23 Ir1 62.7(7)
C24 C19 C23 Ir1 -122.8(10)
C21 C22 C23 C19 1.3(11)
C27 C22 C23 C19 -172.2(12)
Ir1 C22 C23 C19 63.3(7)
C21 C22 C23 C28 176.8(10)
C27 C22 C23 C28 3.3(18)
Ir1 C22 C23 C28 -121.2(11)
C21 C22 C23 Ir1 -62.0(7)
C27 C22 C23 Ir1 124.5(13)
C21A Ir1 C23 C19 -97.8(8)
C22A Ir1 C23 C19 -138.9(17)
C23A Ir1 C23 C19 21.4(10)
C19A Ir1 C23 C19 -14.7(6)
C20A Ir1 C23 C19 -56.6(7)
C21 Ir1 C23 C19 -78.8(7)
C22 Ir1 C23 C19 -116.5(9)
C20 Ir1 C23 C19 -37.5(6)
Hf1 Ir1 C23 C19 114.5(6)
C21A Ir1 C23 C22 18.7(7)
C22A Ir1 C23 C22 -22.4(12)
C23A Ir1 C23 C22 137.9(15)
C19A Ir1 C23 C22 101.8(8)
C20A Ir1 C23 C22 59.9(7)
C19 Ir1 C23 C22 116.5(9)
C21 Ir1 C23 C22 37.7(6)
C20 Ir1 C23 C22 79.0(7)
Hf1 Ir1 C23 C22 -128.9(6)
C21A Ir1 C23 C28 133.4(14)
C22A Ir1 C23 C28 92.3(19)
C23A Ir1 C23 C28 -107.4(18)
C19A Ir1 C23 C28 -143.5(14)
C20A Ir1 C23 C28 174.6(13)
C19 Ir1 C23 C28 -128.8(15)
C21 Ir1 C23 C28 152.3(14)
C22 Ir1 C23 C28 114.7(15)
C20 Ir1 C23 C28 -166.3(13)
Hf1 Ir1 C23 C28 -14.3(16)
C21A Ir1 C19A C23A 82.5(8)
C22A Ir1 C19A C23A 37.5(7)
C20A Ir1 C19A C23A 122.0(10)
C23 Ir1 C19A C23A 20.3(6)
C19 Ir1 C19A C23A -8.4(12)
C21 Ir1 C19A C23A 100.9(8)
C22 Ir1 C19A C23A 59.9(7)
C20 Ir1 C19A C23A 131.5(14)
Hf1 Ir1 C19A C23A -118.5(7)
C21A Ir1 C19A C20A -39.5(7)
C22A Ir1 C19A C20A -84.5(8)
C23A Ir1 C19A C20A -122.0(10)
C23 Ir1 C19A C20A -101.7(8)
C19 Ir1 C19A C20A -130.3(16)
C21 Ir1 C19A C20A -21.1(6)
C22 Ir1 C19A C20A -62.1(7)
C20 Ir1 C19A C20A 9.5(10)
Hf1 Ir1 C19A C20A 119.5(6)
C21A Ir1 C19A C24A -158.7(15)
C22A Ir1 C19A C24A 156.3(14)
C23A Ir1 C19A C24A 118.8(16)
C20A Ir1 C19A C24A -119.2(16)
C23 Ir1 C19A C24A 139.1(15)
C19 Ir1 C19A C24A 110(2)
C21 Ir1 C19A C24A -140.3(15)
C22 Ir1 C19A C24A 178.7(14)
C20 Ir1 C19A C24A -109.7(18)
Hf1 Ir1 C19A C24A 0.3(16)
C23A C19A C20A C25A 175.0(13)
C24A C19A C20A C25A -5(2)
Ir1 C19A C20A C25A -125.4(13)
C23A C19A C20A C21A 2.6(13)
C24A C19A C20A C21A -177.2(12)
Ir1 C19A C20A C21A 62.2(8)
C23A C19A C20A Ir1 -59.6(8)
C24A C19A C20A Ir1 120.6(12)
C21A Ir1 C20A C25A -124.9(19)
C22A Ir1 C20A C25A -162.2(16)
C23A Ir1 C20A C25A 155.3(16)
C19A Ir1 C20A C25A 121.4(18)
C23 Ir1 C20A C25A 177.6(16)
C19 Ir1 C20A C25A 139.0(17)
C21 Ir1 C20A C25A -113(2)
C22 Ir1 C20A C25A -143.1(17)
C20 Ir1 C20A C25A 110(2)
Hf1 Ir1 C20A C25A 5.3(18)
C22A Ir1 C20A C21A -37.2(8)
C23A Ir1 C20A C21A -79.8(8)
C19A Ir1 C20A C21A -113.7(10)
C23 Ir1 C20A C21A -57.5(8)
C19 Ir1 C20A C21A -96.1(8)
C21 Ir1 C20A C21A 11.8(12)
C22 Ir1 C20A C21A -18.1(7)
C20 Ir1 C20A C21A -124.9(16)
Hf1 Ir1 C20A C21A 130.2(7)
C21A Ir1 C20A C19A 113.7(10)
C22A Ir1 C20A C19A 76.5(8)
C23A Ir1 C20A C19A 34.0(7)
C23 Ir1 C20A C19A 56.2(7)
C19 Ir1 C20A C19A 17.6(6)
C21 Ir1 C20A C19A 125.5(15)
C22 Ir1 C20A C19A 95.6(8)
C20 Ir1 C20A C19A -11.2(11)
Hf1 Ir1 C20A C19A -116.0(7)
C25A C20A C21A C22A -174.7(13)
C19A C20A C21A C22A -2.6(13)
Ir1 C20A C21A C22A 60.0(8)
C25A C20A C21A C26A 4(2)
C19A C20A C21A C26A 175.8(13)
Ir1 C20A C21A C26A -121.7(14)
C25A C20A C21A Ir1 125.4(14)
C19A C20A C21A Ir1 -62.5(7)
C22A Ir1 C21A C20A 120.3(11)
C23A Ir1 C21A C20A 81.3(8)
C19A Ir1 C21A C20A 40.3(7)
C23 Ir1 C21A C20A 101.2(9)
C19 Ir1 C21A C20A 60.7(7)
C21 Ir1 C21A C20A -13.4(13)
C22 Ir1 C21A C20A 134.1(17)
C20 Ir1 C21A C20A 19.4(6)
Hf1 Ir1 C21A C20A -113.3(9)
C23A Ir1 C21A C22A -39.0(7)
C19A Ir1 C21A C22A -80.0(8)
C20A Ir1 C21A C22A -120.3(11)
C23 Ir1 C21A C22A -19.1(6)
C19 Ir1 C21A C22A -59.6(8)
C21 Ir1 C21A C22A -134(2)
C22 Ir1 C21A C22A 13.8(11)
C20 Ir1 C21A C22A -101.0(9)
Hf1 Ir1 C21A C22A 126.4(8)
C22A Ir1 C21A C26A -118.9(19)
C23A Ir1 C21A C26A -157.9(17)
C19A Ir1 C21A C26A 161.1(17)
C20A Ir1 C21A C26A 120.7(19)
C23 Ir1 C21A C26A -138.1(18)
C19 Ir1 C21A C26A -178.6(17)
C21 Ir1 C21A C26A 107(2)
C22 Ir1 C21A C26A -105(2)
C20 Ir1 C21A C26A 140.1(18)
Hf1 Ir1 C21A C26A 7(2)
C20A C21A C22A C23A 1.7(13)
C26A C21A C22A C23A -176.6(13)
Ir1 C21A C22A C23A 62.7(8)
C20A C21A C22A C27A 175.0(13)
C26A C21A C22A C27A -3(2)
Ir1 C21A C22A C27A -124.1(14)
C20A C21A C22A Ir1 -61.0(9)
C26A C21A C22A Ir1 120.7(14)
C21A Ir1 C22A C23A -114.6(10)
C19A Ir1 C22A C23A -35.6(6)
C20A Ir1 C22A C23A -78.8(7)
C23 Ir1 C22A C23A 10.9(12)
C19 Ir1 C22A C23A -18.9(6)
C21 Ir1 C22A C23A -98.3(8)
C22 Ir1 C22A C23A -128.5(15)
C20 Ir1 C22A C23A -59.0(7)
Hf1 Ir1 C22A C23A 115.6(7)
C23A Ir1 C22A C21A 114.6(10)
C19A Ir1 C22A C21A 79.0(8)
C20A Ir1 C22A C21A 35.8(8)
C23 Ir1 C22A C21A 125.5(17)
C19 Ir1 C22A C21A 95.7(9)
C21 Ir1 C22A C21A 16.3(7)
C22 Ir1 C22A C21A -13.9(12)
C20 Ir1 C22A C21A 55.6(8)
Hf1 Ir1 C22A C21A -129.8(7)
C21A Ir1 C22A C27A 117.4(19)
C23A Ir1 C22A C27A -128.0(19)
C19A Ir1 C22A C27A -163.5(17)
C20A Ir1 C22A C27A 153.2(17)
C23 Ir1 C22A C27A -117(2)
C19 Ir1 C22A C27A -146.8(18)
C21 Ir1 C22A C27A 133.8(18)
C22 Ir1 C22A C27A 104(2)
C20 Ir1 C22A C27A 173.1(17)
Hf1 Ir1 C22A C27A -12(2)
C20A C19A C23A C22A -1.6(13)
C24A C19A C23A C22A 178.2(11)
Ir1 C19A C23A C22A -60.9(8)
C20A C19A C23A C28A -178.4(12)
C24A C19A C23A C28A 1.4(19)
Ir1 C19A C23A C28A 122.3(13)
C20A C19A C23A Ir1 59.3(8)
C24A C19A C23A Ir1 -120.9(12)
C21A C22A C23A C19A -0.1(13)
C27A C22A C23A C19A -172.6(15)
Ir1 C22A C23A C19A 61.9(8)
C21A C22A C23A C28A 177.0(11)
C27A C22A C23A C28A 4(2)
Ir1 C22A C23A C28A -121.1(12)
C21A C22A C23A Ir1 -62.0(8)
C27A C22A C23A Ir1 125.5(16)
C21A Ir1 C23A C19A -78.8(8)
C22A Ir1 C23A C19A -119.2(10)
C20A Ir1 C23A C19A -36.2(7)
C23 Ir1 C23A C19A -129.2(14)
C19 Ir1 C23A C19A 8.2(11)
C21 Ir1 C23A C19A -58.9(7)
C22 Ir1 C23A C19A -99.3(8)
C20 Ir1 C23A C19A -20.1(6)
Hf1 Ir1 C23A C19A 113.4(7)
C21A Ir1 C23A C22A 40.4(7)
C19A Ir1 C23A C22A 119.2(10)
C20A Ir1 C23A C22A 83.0(7)
C23 Ir1 C23A C22A -10.0(11)
C19 Ir1 C23A C22A 127.4(15)
C21 Ir1 C23A C22A 60.3(7)
C22 Ir1 C23A C22A 19.9(6)
C20 Ir1 C23A C22A 99.1(8)
Hf1 Ir1 C23A C22A -127.4(6)
C21A Ir1 C23A C28A 156.5(16)
C22A Ir1 C23A C28A 116.1(17)
C19A Ir1 C23A C28A -124.7(17)
C20A Ir1 C23A C28A -160.9(15)
C23 Ir1 C23A C28A 106(2)
C19 Ir1 C23A C28A -116(2)
C21 Ir1 C23A C28A 176.3(15)
C22 Ir1 C23A C28A 136.0(16)
C20 Ir1 C23A C28A -144.8(16)
Hf1 Ir1 C23A C28A -11.3(18)
